data_4507215
loop_
_publ_author_name
'Mahata, Partha'
'Draznieks, Caroline-Mellot'
'Roy, Partha'
'Natarajan, Srinivasan'

_publ_section_title
;
 Solid State and Solution Mediated Multistep Sequential Transformations in
 Metal--Organic Coordination Networks
;
_journal_issue 1
_journal_name_full 'Crystal Growth &amp; Design'
_journal_page_first 155
_journal_paper_doi 10.1021/cg301306m
_journal_volume 13
_journal_year 2013
_chemical_formula_sum 'C14 H12 Co O7'
_chemical_formula_weight 351.17
_chemical_name_common 'Cobalt carboxylate'
_chemical_name_systematic
;
 ?
;
_space_group_IT_number 14
_symmetry_cell_setting monoclinic
_symmetry_space_group_name_Hall '-P 2ybc'
_symmetry_space_group_name_H-M 'P 1 21/c 1'
_atom_sites_solution_hydrogens geom
_atom_sites_solution_primary direct
_atom_sites_solution_secondary difmap
_cell_angle_alpha 90.00
_cell_angle_beta 104.151(4)
_cell_angle_gamma 90.00
_cell_formula_units_Z 4
_cell_length_a 13.953(3)
_cell_length_b 9.914(2)
_cell_length_c 10.176(2)
_cell_measurement_reflns_used 3251
_cell_measurement_temperature 293(2)
_cell_measurement_theta_max 28.0
_cell_measurement_theta_min 1.51
_cell_volume 1364.9(5)
_computing_cell_refinement 'SAINT (Bruker, 2000)'
_computing_data_collection 'SMART (Bruker, 2000)'
_computing_data_reduction SAINT
_computing_molecular_graphics 'Ortep-3 for Windows (Farrugia, 1999) and CAMERON (Watkin et al., 1993)'
_computing_publication_material 'PLATON (Spek, 2003)'
_computing_structure_refinement 'SHELXL-97 (Sheldrick, 1997)'
_computing_structure_solution 'SIR92 (Altomare et al., 1993)'
_diffrn_ambient_temperature 293(2)
_diffrn_measured_fraction_theta_full 0.975
_diffrn_measured_fraction_theta_max 0.975
_diffrn_measurement_device_type 'Bruker SMART CCD area detector'
_diffrn_measurement_method '\f and \w scans'
_diffrn_radiation_monochromator graphite
_diffrn_radiation_source 'fine-focus sealed tube'
_diffrn_radiation_type MoK\a
_diffrn_radiation_wavelength 0.71073
_diffrn_reflns_av_R_equivalents 0.0672
_diffrn_reflns_av_sigmaI/netI 0.0745
_diffrn_reflns_limit_h_max 18
_diffrn_reflns_limit_h_min -18
_diffrn_reflns_limit_k_max 12
_diffrn_reflns_limit_k_min -12
_diffrn_reflns_limit_l_max 13
_diffrn_reflns_limit_l_min -13
_diffrn_reflns_number 11498
_diffrn_reflns_theta_full 28.00
_diffrn_reflns_theta_max 28.00
_diffrn_reflns_theta_min 1.51
_exptl_absorpt_coefficient_mu 1.291
_exptl_absorpt_correction_T_max 0.9265
_exptl_absorpt_correction_T_min 0.8605
_exptl_absorpt_correction_type multi-scan
_exptl_absorpt_process_details '(SADABS; Sheldrick, 1996)'
_exptl_crystal_colour Pink
_exptl_crystal_density_diffrn 1.709
_exptl_crystal_density_method 'not measured'
_exptl_crystal_description 'Plate like'
_exptl_crystal_F_000 716
_exptl_crystal_size_max 0.12
_exptl_crystal_size_mid 0.10
_exptl_crystal_size_min 0.06
_refine_diff_density_max 0.567
_refine_diff_density_min -0.742
_refine_diff_density_rms 0.181
_refine_ls_extinction_method none
_refine_ls_goodness_of_fit_ref 1.115
_refine_ls_hydrogen_treatment mixed
_refine_ls_matrix_type full
_refine_ls_number_parameters 215
_refine_ls_number_reflns 3215
_refine_ls_number_restraints 4
_refine_ls_restrained_S_all 1.114
_refine_ls_R_factor_all 0.1008
_refine_ls_R_factor_gt 0.0609
_refine_ls_shift/su_max 0.000
_refine_ls_shift/su_mean 0.000
_refine_ls_structure_factor_coef Fsqd
_refine_ls_weighting_details 'calc w=1/[\s^2^(Fo^2^)+(0.0672P)^2^+0.0000P] where P=(Fo^2^+2Fc^2^)/3'
_refine_ls_weighting_scheme calc
_refine_ls_wR_factor_gt 0.1217
_refine_ls_wR_factor_ref 0.1470
_reflns_number_gt 2268
_reflns_number_total 3215
_reflns_threshold_expression >2sigma(I)
_cod_data_source_file cg301306m_si_004.cif
_cod_data_source_block Compound(I)
_cod_depositor_comments
;
The following automatic conversions were performed:

'_symmetry_cell_setting' value 'Monoclinic' changed to 'monoclinic'
according to /home/saulius/struct/CIF-dictionaries/cif_core.dic
dictionary named 'cif_core.dic' version 2.4.2 from 2011-04-26.

Automatic conversion script
Id: cif_fix_values 1891 2012-01-12 08:04:46Z andrius 
;
_cod_original_sg_symbol_H-M P21/c
_cod_database_code 4507215

loop_
_symmetry_equiv_pos_as_xyz
'x, y, z'
'-x, y+1/2, -z+1/2'
'-x, -y, -z'
'x, -y-1/2, z-1/2'

loop_
_atom_site_label
_atom_site_type_symbol
_atom_site_fract_x
_atom_site_fract_y
_atom_site_fract_z
_atom_site_U_iso_or_equiv
_atom_site_adp_type
_atom_site_occupancy
_atom_site_symmetry_multiplicity
_atom_site_calc_flag
_atom_site_refinement_flags
H1A H 0.416(5) -0.050(5) 0.759(6) 0.10(3) Uiso 1 1 d D
H1B H 0.384(5) -0.038(6) 0.886(5) 0.09(2) Uiso 1 1 d D
H5A H 0.553(5) 0.0045(12) 0.695(7) 0.09(2) Uiso 1 1 d D
H5B H 0.517(4) 0.116(6) 0.601(2) 0.07(2) Uiso 1 1 d D
Co1 Co 0.48092(4) 0.18872(6) 0.83089(5) 0.01966(18) Uani 1 1 d .
O1 O 0.4043(2) 0.0154(3) 0.8212(3) 0.0314(8) Uani 1 1 d D
O2 O 1.3871(2) 0.2937(3) 1.6825(3) 0.0283(7) Uani 1 1 d .
O3 O 0.5899(2) 0.3431(3) 0.8762(3) 0.0276(7) Uani 1 1 d .
O4 O 1.4216(2) 0.2304(3) 1.4888(3) 0.0285(7) Uani 1 1 d .
O5 O 0.5551(2) 0.0996(4) 0.6902(3) 0.0322(8) Uani 1 1 d D
O6 O 0.6185(2) 0.1525(3) 0.9829(3) 0.0282(7) Uani 1 1 d .
O7 O 1.0009(2) 0.5001(4) 1.2655(4) 0.0476(10) Uani 1 1 d .
C1 C 0.6474(3) 0.2691(5) 0.9626(4) 0.0217(9) Uani 1 1 d .
C2 C 0.7450(3) 0.3229(5) 1.0388(4) 0.0247(9) Uani 1 1 d .
C3 C 0.7990(3) 0.2567(5) 1.1545(5) 0.0298(10) Uani 1 1 d .
H3 H 0.7756 0.1762 1.1818 0.036 Uiso 1 1 calc R
C4 C 0.8871(3) 0.3105(5) 1.2287(5) 0.0367(12) Uani 1 1 d .
H4 H 0.9231 0.2663 1.3057 0.044 Uiso 1 1 calc R
C5 C 0.9214(3) 0.4301(5) 1.1878(5) 0.0307(11) Uani 1 1 d .
C6 C 0.8703(3) 0.4939(5) 1.0718(5) 0.0348(12) Uani 1 1 d .
H6 H 0.8954 0.5725 1.0433 0.042 Uiso 1 1 calc R
C7 C 0.7823(3) 0.4419(5) 0.9979(5) 0.0342(11) Uani 1 1 d .
H7 H 0.7475 0.4863 0.9204 0.041 Uiso 1 1 calc R
C8 C 1.0846(3) 0.4325(5) 1.3382(5) 0.0304(11) Uani 1 1 d .
C9 C 1.1320(3) 0.3363(5) 1.2786(5) 0.0353(12) Uani 1 1 d .
H9 H 1.1029 0.3044 1.1921 0.042 Uiso 1 1 calc R
C10 C 1.2230(3) 0.2878(5) 1.3488(4) 0.0281(10) Uani 1 1 d .
H10 H 1.2562 0.2246 1.3088 0.034 Uiso 1 1 calc R
C11 C 1.2652(3) 0.3341(4) 1.4804(4) 0.0235(10) Uani 1 1 d .
C12 C 1.2147(3) 0.4269(5) 1.5398(4) 0.0281(10) Uani 1 1 d .
H12 H 1.2413 0.4551 1.6284 0.034 Uiso 1 1 calc R
C13 C 1.1250(3) 0.4776(5) 1.4683(5) 0.0319(11) Uani 1 1 d .
H13 H 1.0920 0.5417 1.5075 0.038 Uiso 1 1 calc R
C14 C 1.3646(3) 0.2828(4) 1.5544(4) 0.0232(10) Uani 1 1 d .

loop_
_atom_site_aniso_label
_atom_site_aniso_U_11
_atom_site_aniso_U_22
_atom_site_aniso_U_33
_atom_site_aniso_U_23
_atom_site_aniso_U_13
_atom_site_aniso_U_12
Co1 0.0183(3) 0.0253(3) 0.0136(3) 0.0022(3) 0.0004(2) -0.0022(3)
O1 0.0460(19) 0.0265(18) 0.0271(18) -0.0059(15) 0.0192(16) -0.0104(15)
O2 0.0269(16) 0.042(2) 0.0135(15) 0.0052(14) -0.0002(12) 0.0050(14)
O3 0.0208(15) 0.0303(18) 0.0257(17) 0.0082(14) -0.0055(13) -0.0042(13)
O4 0.0239(15) 0.043(2) 0.0184(16) 0.0068(14) 0.0047(13) 0.0065(14)
O5 0.0319(17) 0.040(2) 0.0262(18) 0.0019(16) 0.0105(15) 0.0013(16)
O6 0.0297(16) 0.0298(18) 0.0220(16) 0.0044(13) 0.0007(13) -0.0032(14)
O7 0.0286(18) 0.0341(19) 0.061(3) -0.0023(18) -0.0251(17) -0.0013(16)
C1 0.017(2) 0.030(3) 0.017(2) 0.0002(18) 0.0020(17) -0.0037(18)
C2 0.0174(19) 0.031(3) 0.022(2) -0.0029(19) -0.0008(17) 0.0027(19)
C3 0.025(2) 0.031(2) 0.029(2) 0.007(2) -0.0026(19) 0.001(2)
C4 0.030(2) 0.039(3) 0.032(3) 0.007(2) -0.012(2) 0.007(2)
C5 0.019(2) 0.032(3) 0.034(3) -0.007(2) -0.0075(19) 0.0012(19)
C6 0.025(2) 0.036(3) 0.038(3) 0.004(2) -0.003(2) -0.011(2)
C7 0.029(2) 0.039(3) 0.028(3) 0.012(2) -0.005(2) -0.002(2)
C8 0.018(2) 0.031(3) 0.034(3) 0.005(2) -0.0082(19) -0.0022(19)
C9 0.031(2) 0.045(3) 0.024(2) -0.002(2) -0.005(2) -0.006(2)
C10 0.024(2) 0.036(3) 0.021(2) -0.003(2) 0.0007(17) 0.001(2)
C11 0.021(2) 0.030(3) 0.019(2) 0.0050(18) 0.0029(16) -0.0061(18)
C12 0.024(2) 0.039(3) 0.018(2) -0.001(2) -0.0009(17) -0.001(2)
C13 0.023(2) 0.035(3) 0.037(3) -0.002(2) 0.005(2) 0.000(2)
C14 0.024(2) 0.027(3) 0.017(2) 0.0074(18) 0.0017(17) -0.0049(18)

loop_
_atom_type_symbol
_atom_type_description
_atom_type_scat_dispersion_real
_atom_type_scat_dispersion_imag
_atom_type_scat_source
C C 0.0033 0.0016 'International Tables Vol C Tables 4.2.6.8 and 6.1.1.4'
H H 0.0000 0.0000 'International Tables Vol C Tables 4.2.6.8 and 6.1.1.4'
O O 0.0106 0.0060 'International Tables Vol C Tables 4.2.6.8 and 6.1.1.4'
Co Co 0.3494 0.9721 'International Tables Vol C Tables 4.2.6.8 and 6.1.1.4'

loop_
_geom_angle_atom_site_label_1
_geom_angle_atom_site_label_2
_geom_angle_atom_site_label_3
_geom_angle
_geom_angle_site_symmetry_1
_geom_angle_site_symmetry_3
O1 Co1 O2 99.38(14) . 1_454
O1 Co1 O3 165.39(13) . .
O2 Co1 O3 95.12(12) 1_454 .
O1 Co1 O4 93.35(12) . 4_465
O2 Co1 O4 93.99(12) 1_454 4_465
O3 Co1 O4 87.39(12) . 4_465
O1 Co1 O5 87.32(13) . .
O2 Co1 O5 92.46(13) 1_454 .
O3 Co1 O5 90.30(13) . .
O4 Co1 O5 173.32(12) 4_465 .
O1 Co1 O6 105.03(13) . .
O2 Co1 O6 155.37(13) 1_454 .
O3 Co1 O6 60.40(11) . .
O4 Co1 O6 87.93(12) 4_465 .
O5 Co1 O6 85.48(12) . .
O1 Co1 C1 135.07(14) . .
O2 Co1 C1 125.40(14) 1_454 .
O3 Co1 C1 30.34(12) . .
O4 Co1 C1 87.56(13) 4_465 .
O5 Co1 C1 87.28(13) . .
O6 Co1 C1 30.06(12) . .
C14 O2 Co1 132.4(3) . 1_656
C1 O3 Co1 91.8(3) . .
C14 O4 Co1 130.6(3) . 4_666
C1 O6 Co1 89.7(2) . .
C5 O7 C8 120.9(4) . .
O6 C1 O3 118.1(4) . .
O6 C1 C2 122.2(4) . .
O3 C1 C2 119.7(4) . .
O6 C1 Co1 60.3(2) . .
O3 C1 Co1 57.8(2) . .
C2 C1 Co1 177.5(3) . .
C7 C2 C3 119.0(4) . .
C7 C2 C1 120.6(4) . .
C3 C2 C1 120.4(4) . .
C4 C3 C2 120.3(5) . .
C5 C4 C3 119.6(4) . .
C6 C5 C4 120.6(4) . .
C6 C5 O7 115.8(4) . .
C4 C5 O7 123.2(4) . .
C7 C6 C5 120.3(5) . .
C6 C7 C2 120.2(4) . .
C13 C8 C9 121.1(4) . .
C13 C8 O7 116.5(4) . .
C9 C8 O7 121.9(4) . .
C8 C9 C10 119.4(4) . .
C9 C10 C11 119.9(4) . .
C12 C11 C10 119.6(4) . .
C12 C11 C14 121.0(4) . .
C10 C11 C14 119.4(4) . .
C13 C12 C11 120.3(4) . .
C12 C13 C8 119.6(4) . .
O4 C14 O2 123.1(4) . .
O4 C14 C11 119.9(4) . .
O2 C14 C11 117.0(4) . .

loop_
_geom_bond_atom_site_label_1
_geom_bond_atom_site_label_2
_geom_bond_distance
_geom_bond_site_symmetry_2
Co1 O1 2.013(3) .
Co1 O2 2.028(3) 1_454
Co1 O3 2.126(3) .
Co1 O4 2.136(3) 4_465
Co1 O5 2.151(3) .
Co1 O6 2.180(3) .
Co1 C1 2.511(4) .
O2 C14 1.268(5) .
O2 Co1 2.028(3) 1_656
O3 C1 1.269(5) .
O4 C14 1.267(5) .
O4 Co1 2.136(3) 4_666
O6 C1 1.258(5) .
O7 C5 1.382(5) .
O7 C8 1.392(5) .
C1 C2 1.491(6) .
C2 C7 1.394(6) .
C2 C3 1.397(6) .
C3 C4 1.382(6) .
C4 C5 1.381(7) .
C5 C6 1.374(6) .
C6 C7 1.374(6) .
C8 C13 1.381(6) .
C8 C9 1.382(7) .
C9 C10 1.382(6) .
C10 C11 1.402(6) .
C11 C12 1.385(6) .
C11 C14 1.496(6) .
C12 C13 1.379(6) .
